data_1574341
loop_
_publ_author_name
'Agati, Milo'
'Romi, Sebastiano'
'Fanetti, Samuele'
'Radacki, Krzysztof'
'Hanfland, Michael'
'Braunschweig, Holger'
'Marder, Todd B.'
'Clark, Stewart J.'
'Friedrich, Alexandra'
'Bini, Roberto'

_publ_section_title
;
 Insights into topochemical versus stress-induced high-pressure reactivity
 of azobenzene by single crystal X-ray diffraction
;
_journal_issue 21
_journal_name_full 'Chemical Science'
_journal_page_first 9240
_journal_page_last 9254
_journal_paper_doi 10.1039/D5SC00432B
_journal_volume 16
_journal_year 2025
_chemical_formula_moiety 'C12 H10 N2'
_chemical_formula_sum 'C12 H10 N2'
_chemical_formula_weight 182.22
_chemical_name_systematic trans-azobenzene
_space_group_crystal_system monoclinic
_space_group_IT_number 14
_space_group_name_Hall '-P 2ybc'
_space_group_name_H-M_alt 'P 1 21/c 1'
_atom_sites_solution_hydrogens geom
_atom_sites_solution_primary dual
_atom_sites_solution_secondary difmap
_audit_creation_date 2023-03-16
_audit_creation_method 'CIF-fill 1.3r (K.Radacki, 2005-23)'
_audit_update_record
;
2024-02-29 deposited with the CCDC.	2025-04-04 downloaded from the CCDC.
;
_cell_angle_alpha 90
_cell_angle_beta 113.15(10)
_cell_angle_gamma 90
_cell_formula_units_Z 4
_cell_length_a 13.111(17)
_cell_length_b 5.1676(4)
_cell_length_c 10.860(5)
_cell_measurement_pressure 11950000
_cell_measurement_reflns_used 484
_cell_measurement_temperature 298(2)
_cell_measurement_theta_max 21.0420
_cell_measurement_theta_min 2.3490
_cell_volume 676.5(11)
_computing_cell_refinement 'CrysAlisPro 1.171.42.58a (Rigaku OD, 2022)'
_computing_data_collection 'ESRF ID15B beamline software'
_computing_data_reduction 'CrysAlisPro 1.171.42.58a (Rigaku OD, 2022)'
_computing_molecular_graphics 'ShelXLe (Huebschle et all, 2011)'
_computing_publication_material 'SHELXL-2018/3 (Sheldrick, 2018)'
_computing_structure_refinement 'SHELXL-2018/3 (Sheldrick, 2018)'
_computing_structure_solution 'SHELXT 2014/5 (Sheldrick, 2014)'
_diffrn_ambient_environment He
_diffrn_ambient_pressure 11950000
_diffrn_ambient_temperature 298(2)
_diffrn_detector HPA
_diffrn_detector_area_resol_mean 13.3333
_diffrn_detector_type 'EIGER2 X 9M CdTe'
_diffrn_measured_fraction_theta_full 0.337
_diffrn_measured_fraction_theta_max 0.193
_diffrn_measurement_details
;
 List of Runs (angles in degrees, time in seconds):
 --------------------------------------------------------------------------
  1  \w    -33.00  32.00   0.50    0.50    --    0.00   0.00   0.00  130
;
_diffrn_measurement_device 'single-axis goniometer'
_diffrn_measurement_device_type 'in-house developed goniometer'
_diffrn_measurement_method '\w scan'
_diffrn_orient_matrix_type
;
 CrysAlisPro convention (1999,Acta A55,543-557)
;
_diffrn_orient_matrix_UB_11 -0.0339144871
_diffrn_orient_matrix_UB_12 0.0072820282
_diffrn_orient_matrix_UB_13 -0.0186020514
_diffrn_orient_matrix_UB_21 0.0029840613
_diffrn_orient_matrix_UB_22 0.0220137758
_diffrn_orient_matrix_UB_23 -0.0346699936
_diffrn_orient_matrix_UB_31 -0.0023104344
_diffrn_orient_matrix_UB_32 -0.0756945436
_diffrn_orient_matrix_UB_33 -0.0117524103
_diffrn_radiation_monochromator 'Si(111) Bragg monochromator'
_diffrn_radiation_probe x-ray
_diffrn_radiation_type synchrotron
_diffrn_radiation_wavelength 0.410
_diffrn_reflns_av_R_equivalents 0.0214
_diffrn_reflns_av_unetI/netI 0.0374
_diffrn_reflns_Laue_measured_fraction_full 0.337
_diffrn_reflns_Laue_measured_fraction_max 0.193
_diffrn_reflns_limit_h_max 17
_diffrn_reflns_limit_h_min -15
_diffrn_reflns_limit_k_max 8
_diffrn_reflns_limit_k_min -7
_diffrn_reflns_limit_l_max 17
_diffrn_reflns_limit_l_min -17
_diffrn_reflns_number 2814
_diffrn_reflns_point_group_measured_fraction_full 0.337
_diffrn_reflns_point_group_measured_fraction_max 0.193
_diffrn_reflns_theta_full 14.241
_diffrn_reflns_theta_max 21.708
_diffrn_reflns_theta_min 2.164
_diffrn_source synchrotron
_diffrn_source_type 'ESRF EBS (Extremely Brilliant Source)'
_exptl_absorpt_coefficient_mu 0.049
_exptl_absorpt_correction_T_max 1.00000
_exptl_absorpt_correction_T_min 0.39832
_exptl_absorpt_correction_type multi-scan
_exptl_absorpt_process_details
;
 CrysAlisPro 1.171.42.58a (Rigaku Oxford Diffraction, 2022) Empirical 
 absorption correction using spherical harmonics, implemented in SCALE3 
 ABSPACK scaling algorithm.
;
_exptl_crystal_colour orange
_exptl_crystal_density_diffrn 1.789
_exptl_crystal_description plate
_exptl_crystal_F_000 384
_exptl_crystal_preparation
;
 For data collection the crystal was mounted in a diamond-anvil cell.
;
_refine_diff_density_max 0.451
_refine_diff_density_min -0.372
_refine_diff_density_rms 0.074
_refine_ls_extinction_method none
_refine_ls_goodness_of_fit_ref 1.142
_refine_ls_hydrogen_treatment constr
_refine_ls_matrix_type full
_refine_ls_number_parameters 138
_refine_ls_number_reflns 2814
_refine_ls_number_restraints 102
_refine_ls_restrained_S_all 1.163
_refine_ls_R_factor_all 0.0966
_refine_ls_R_factor_gt 0.0765
_refine_ls_shift/su_max 0.000
_refine_ls_shift/su_mean 0.000
_refine_ls_structure_factor_coef Fsqd
_refine_ls_weighting_details
;
 w=1/[\s^2^(Fo^2^)+(0.1339P)^2^+0.1141P] where P=(Fo^2^+2Fc^2^)/3
;
_refine_ls_weighting_scheme calc
_refine_ls_wR_factor_gt 0.2242
_refine_ls_wR_factor_ref 0.2379
_reflns_Friedel_coverage 0.000
_reflns_number_gt 2017
_reflns_number_total 2814
_reflns_threshold_expression 'I > 2\s(I)'
_cod_data_source_file d5sc00432b3.cif
_cod_data_source_block AZO_12GPa
_cod_depositor_comments 'Adding full bibliography for 1574311--1574352.cif.'
_cod_original_cell_volume 676.5(10)
_cod_original_sg_symbol_H-M 'P 21/c'
_cod_database_code 1574341
_shelx_shelxl_version_number 2018/3
_shelx_space_group_comment
;
 The symmetry employed for this shelxl refinement is uniquely defined by the 
 following loop, which should always be used as a source of symmetry 
 information in preference to the above space-group names. They are only 
 intended as comments.
;

loop_
_space_group_symop_operation_xyz
'x, y, z'
'-x, y+1/2, -z+1/2'
'-x, -y, -z'
'x, -y-1/2, z-1/2'

loop_
_atom_site_label
_atom_site_type_symbol
_atom_site_fract_x
_atom_site_fract_y
_atom_site_fract_z
_atom_site_U_iso_or_equiv
_atom_site_adp_type
_atom_site_occupancy
_atom_site_site_symmetry_order
_atom_site_calc_flag
_atom_site_refinement_flags_posn
_atom_site_refinement_flags_adp
_atom_site_refinement_flags_occupancy
_atom_site_disorder_assembly
_atom_site_disorder_group
N1 N 0.4896(6) 0.1164(5) 0.5067(4) 0.0205(19) Uani 1 1 d . U . . .
C1 C 0.4276(7) 0.1478(6) 0.5852(4) 0.019(2) Uani 1 1 d . U . . .
C2 C 0.3774(7) 0.3839(6) 0.5787(5) 0.020(2) Uani 1 1 d . U . . .
H2 H 0.382424 0.511623 0.521025 0.024 Uiso 1 1 calc R U . . .
C3 C 0.3197(7) 0.4292(6) 0.6582(5) 0.023(2) Uani 1 1 d . U . . .
H3 H 0.281723 0.584458 0.650251 0.027 Uiso 1 1 calc R U . . .
C4 C 0.3175(7) 0.2457(6) 0.7500(5) 0.022(2) Uani 1 1 d . U . . .
H4 H 0.279882 0.279183 0.805176 0.026 Uiso 1 1 calc R U . . .
C5 C 0.3714(7) 0.0135(6) 0.7591(5) 0.021(2) Uani 1 1 d . U . . .
H5 H 0.372335 -0.107713 0.822870 0.025 Uiso 1 1 calc R U . . .
C6 C 0.4239(7) -0.0403(6) 0.6745(5) 0.020(2) Uani 1 1 d . U . . .
H6 H 0.456548 -0.201058 0.677130 0.024 Uiso 1 1 calc R U . . .
N2A N 0.9633(14) 0.0813(11) 0.9739(13) 0.028(3) Uani 0.67(2) 1 d . U P A 1
N2B N 0.986(3) -0.096(2) 0.958(3) 0.027(3) Uani 0.33(2) 1 d . U P A 2
C7 C 0.9134(9) 0.0399(10) 0.8305(6) 0.037(3) Uani 1 1 d . U . . .
C8 C 0.9224(10) -0.1626(9) 0.7546(8) 0.043(3) Uani 1 1 d . U . . .
H8 H 0.961517 -0.310943 0.794855 0.052 Uiso 1 1 calc R U . . .
C9 C 0.8728(10) -0.1428(9) 0.6176(7) 0.039(3) Uani 1 1 d . U . . .
H9 H 0.877585 -0.278197 0.563746 0.047 Uiso 1 1 calc R U . . .
C10 C 0.8167(10) 0.0754(10) 0.5619(6) 0.040(3) Uani 1 1 d . U . . .
H10 H 0.783275 0.089552 0.469117 0.049 Uiso 1 1 calc R U . . .
C11 C 0.8084(9) 0.2766(8) 0.6401(7) 0.037(2) Uani 1 1 d . U . . .
H11 H 0.769353 0.425443 0.600487 0.044 Uiso 1 1 calc R U . . .
C12 C 0.8568(9) 0.2573(8) 0.7738(6) 0.034(2) Uani 1 1 d . U . . .
H12 H 0.851511 0.392679 0.827409 0.040 Uiso 1 1 calc R U . . .

loop_
_atom_site_aniso_label
_atom_site_aniso_U_11
_atom_site_aniso_U_22
_atom_site_aniso_U_33
_atom_site_aniso_U_23
_atom_site_aniso_U_13
_atom_site_aniso_U_12
N1 0.021(6) 0.0237(13) 0.020(2) -0.0016(10) 0.011(3) -0.0003(16)
C1 0.019(6) 0.0229(14) 0.019(2) -0.0007(11) 0.010(4) 0.0010(19)
C2 0.018(7) 0.0236(15) 0.020(2) 0.0001(12) 0.009(4) -0.0011(18)
C3 0.021(7) 0.0234(14) 0.026(3) -0.0010(13) 0.011(4) 0.003(2)
C4 0.019(7) 0.0278(16) 0.022(2) -0.0019(12) 0.011(4) -0.0003(19)
C5 0.018(7) 0.0271(16) 0.019(3) 0.0011(12) 0.009(4) -0.0003(19)
C6 0.020(6) 0.0215(13) 0.021(2) -0.0005(12) 0.010(4) -0.0001(19)
N2A 0.028(7) 0.035(2) 0.024(4) 0.004(2) 0.015(5) 0.008(3)
N2B 0.028(8) 0.036(5) 0.024(6) 0.000(4) 0.016(6) -0.005(5)
C7 0.027(8) 0.060(3) 0.025(3) 0.0079(19) 0.010(5) -0.010(3)
C8 0.029(8) 0.038(2) 0.066(4) 0.014(2) 0.022(5) 0.002(3)
C9 0.026(8) 0.045(2) 0.055(4) -0.018(2) 0.024(5) -0.007(3)
C10 0.037(9) 0.062(3) 0.028(3) 0.002(2) 0.019(5) -0.009(3)
C11 0.026(8) 0.039(2) 0.051(4) 0.015(2) 0.021(5) 0.006(3)
C12 0.030(8) 0.042(2) 0.040(3) -0.0104(17) 0.026(5) -0.011(3)

loop_
_atom_type_symbol
_atom_type_description
_atom_type_scat_dispersion_real
_atom_type_scat_dispersion_imag
_atom_type_scat_source
N N 0.0000 0.0000 'International Tables Vol C Tables 4.2.6.8 and 6.1.1.4'
C C 0.0006 0.0010 'International Tables Vol C Tables 4.2.6.8 and 6.1.1.4'
H H -0.0001 0.0005 'International Tables Vol C Tables 4.2.6.8 and 6.1.1.4'

loop_
_geom_angle_atom_site_label_1
_geom_angle_atom_site_label_2
_geom_angle_atom_site_label_3
_geom_angle
_geom_angle_site_symmetry_1
_geom_angle_site_symmetry_3
_geom_angle_publ_flag
N1 N1 C1 112.7(4) 3_656 . ?
C2 C1 C6 120.6(4) . . ?
C2 C1 N1 116.9(3) . . ?
C6 C1 N1 122.2(4) . . ?
C3 C2 C1 119.4(3) . . ?
C3 C2 H2 120.3 . . ?
C1 C2 H2 120.3 . . ?
C2 C3 C4 120.5(4) . . ?
C2 C3 H3 119.7 . . ?
C4 C3 H3 119.7 . . ?
C5 C4 C3 119.6(4) . . ?
C5 C4 H4 120.2 . . ?
C3 C4 H4 120.2 . . ?
C6 C5 C4 120.4(3) . . ?
C6 C5 H5 119.8 . . ?
C4 C5 H5 119.8 . . ?
C5 C6 C1 119.3(4) . . ?
C5 C6 H6 120.3 . . ?
C1 C6 H6 120.3 . . ?
N2A N2A C7 109.5(9) 3_757 . ?
N2B N2B C7 101(2) 3_757 . ?
C12 C7 C8 121.5(6) . . ?
C12 C7 N2A 107.6(5) . . ?
C8 C7 N2A 130.7(8) . . ?
C12 C7 N2B 147.1(7) . . ?
C8 C7 N2B 91.3(8) . . ?
C7 C8 C9 118.7(7) . . ?
C7 C8 H8 120.7 . . ?
C9 C8 H8 120.7 . . ?
C10 C9 C8 119.3(4) . . ?
C10 C9 H9 120.3 . . ?
C8 C9 H9 120.3 . . ?
C9 C10 C11 121.0(6) . . ?
C9 C10 H10 119.5 . . ?
C11 C10 H10 119.5 . . ?
C12 C11 C10 119.6(6) . . ?
C12 C11 H11 120.2 . . ?
C10 C11 H11 120.2 . . ?
C11 C12 C7 119.8(4) . . ?
C11 C12 H12 120.1 . . ?
C7 C12 H12 120.1 . . ?

loop_
_geom_bond_atom_site_label_1
_geom_bond_atom_site_label_2
_geom_bond_distance
_geom_bond_site_symmetry_2
_geom_bond_publ_flag
N1 N1 1.254(6) 3_656 ?
N1 C1 1.400(6) . ?
C1 C2 1.375(6) . ?
C1 C6 1.387(4) . ?
C2 C3 1.373(6) . ?
C2 H2 0.9300 . ?
C3 C4 1.384(4) . ?
C3 H3 0.9300 . ?
C4 C5 1.376(7) . ?
C4 H4 0.9300 . ?
C5 C6 1.376(5) . ?
C5 H5 0.9300 . ?
C6 H6 0.9300 . ?
N2A N2A 1.24(3) 3_757 ?
N2A C7 1.448(15) . ?
N2B N2B 1.30(4) 3_757 ?
N2B C7 1.51(3) . ?
C7 C12 1.354(10) . ?
C7 C8 1.366(8) . ?
C8 C9 1.373(12) . ?
C8 H8 0.9300 . ?
C9 C10 1.353(11) . ?
C9 H9 0.9300 . ?
C10 C11 1.374(7) . ?
C10 H10 0.9300 . ?
C11 C12 1.340(10) . ?
C11 H11 0.9300 . ?
C12 H12 0.9300 . ?

loop_
_geom_torsion_atom_site_label_1
_geom_torsion_atom_site_label_2
_geom_torsion_atom_site_label_3
_geom_torsion_atom_site_label_4
_geom_torsion
_geom_torsion_site_symmetry_1
_geom_torsion_site_symmetry_2
_geom_torsion_site_symmetry_3
_geom_torsion_site_symmetry_4
_geom_torsion_publ_flag
N1 N1 C1 C2 -164.2(8) 3_656 . . . ?
N1 N1 C1 C6 21.2(11) 3_656 . . . ?
C6 C1 C2 C3 -2.4(11) . . . . ?
N1 C1 C2 C3 -177.1(7) . . . . ?
C1 C2 C3 C4 3.9(11) . . . . ?
C2 C3 C4 C5 -1.6(11) . . . . ?
C3 C4 C5 C6 -2.3(11) . . . . ?
C4 C5 C6 C1 3.8(11) . . . . ?
C2 C1 C6 C5 -1.5(11) . . . . ?
N1 C1 C6 C5 173.0(6) . . . . ?
N2A N2A C7 C12 -163.5(12) 3_757 . . . ?
N2A N2A C7 C8 12(2) 3_757 . . . ?
N2B N2B C7 C12 -13(4) 3_757 . . . ?
N2B N2B C7 C8 163(2) 3_757 . . . ?
C12 C7 C8 C9 0.1(14) . . . . ?
N2A C7 C8 C9 -174.6(10) . . . . ?
N2B C7 C8 C9 -177.1(12) . . . . ?
C7 C8 C9 C10 0.2(14) . . . . ?
C8 C9 C10 C11 -0.3(13) . . . . ?
C9 C10 C11 C12 0.2(14) . . . . ?
C10 C11 C12 C7 0.0(14) . . . . ?
C8 C7 C12 C11 -0.1(14) . . . . ?
N2A C7 C12 C11 175.7(9) . . . . ?
N2B C7 C12 C11 175(2) . . . . ?
